data_1556428
loop_
_publ_author_name
'Rungthanaphatsophon, P.'
'Fajen, O.J.'
'Kelley, S.P.'
'Walensky, J.R.'

_publ_section_title
;
 Thorium(IV) and Uranium(IV) Phosphaazaallenes
;
_journal_name_full Inorganics
_journal_page_first 105
_journal_paper_doi 10.3390/inorganics7090105
_journal_volume 7
_journal_year 2019
_chemical_formula_moiety 'C36 H53 N2 P Th'
_chemical_formula_sum 'C36 H53 N2 P Th'
_chemical_formula_weight 776.81
_space_group_crystal_system monoclinic
_space_group_IT_number 14
_space_group_name_Hall '-P 2ybc'
_space_group_name_H-M_alt 'P 1 21/c 1'
_atom_sites_solution_hydrogens geom
_atom_sites_solution_primary direct
_atom_sites_solution_secondary difmap
_cell_angle_alpha 90
_cell_angle_beta 107.8389(17)
_cell_angle_gamma 90
_cell_formula_units_Z 4
_cell_length_a 10.0829(10)
_cell_length_b 33.981(3)
_cell_length_c 10.7807(11)
_cell_measurement_reflns_used 9938
_cell_measurement_temperature 100.0
_cell_measurement_theta_max 25.12
_cell_measurement_theta_min 2.32
_cell_volume 3516.2(6)
_computing_molecular_graphics 'Olex2 (Dolomanov et al., 2009)'
_computing_publication_material 'Olex2 (Dolomanov et al., 2009)'
_computing_structure_refinement 'ShelXL (Sheldrick, 2015)'
_computing_structure_solution 'ShelXS (Sheldrick, 2008)'
_diffrn_ambient_temperature 100.0
_diffrn_measured_fraction_theta_full 0.999
_diffrn_measured_fraction_theta_max 0.966
_diffrn_measurement_device_type 'Bruker APEX II area detector'
_diffrn_measurement_method 'omega and phi scans'
_diffrn_radiation_monochromator graphite
_diffrn_radiation_type MoK\a
_diffrn_radiation_wavelength 0.71073
_diffrn_reflns_av_R_equivalents 0.0777
_diffrn_reflns_av_unetI/netI 0.0480
_diffrn_reflns_Laue_measured_fraction_full 0.999
_diffrn_reflns_Laue_measured_fraction_max 0.966
_diffrn_reflns_limit_h_max 13
_diffrn_reflns_limit_h_min -13
_diffrn_reflns_limit_k_max 45
_diffrn_reflns_limit_k_min -45
_diffrn_reflns_limit_l_max 14
_diffrn_reflns_limit_l_min -14
_diffrn_reflns_number 85672
_diffrn_reflns_point_group_measured_fraction_full 0.999
_diffrn_reflns_point_group_measured_fraction_max 0.966
_diffrn_reflns_theta_full 25.242
_diffrn_reflns_theta_max 28.305
_diffrn_reflns_theta_min 0.599
_diffrn_source 'Sealed Source Mo with TRIUMPH optics'
_diffrn_standards_number 0
_exptl_absorpt_coefficient_mu 4.311
_exptl_absorpt_correction_T_max 0.7457
_exptl_absorpt_correction_T_min 0.5833
_exptl_absorpt_correction_type multi-scan
_exptl_absorpt_process_details 'Bruker AXScale'
_exptl_crystal_colour yellow
_exptl_crystal_density_diffrn 1.467
_exptl_crystal_description prism
_exptl_crystal_F_000 1552
_exptl_crystal_size_max 0.1
_exptl_crystal_size_mid 0.1
_exptl_crystal_size_min 0.05
_refine_diff_density_max 2.692
_refine_diff_density_min -5.578
_refine_diff_density_rms 0.193
_refine_ls_extinction_coef .
_refine_ls_extinction_method none
_refine_ls_goodness_of_fit_ref 1.360
_refine_ls_hydrogen_treatment constr
_refine_ls_matrix_type full
_refine_ls_number_parameters 378
_refine_ls_number_reflns 8492
_refine_ls_number_restraints 0
_refine_ls_restrained_S_all 1.360
_refine_ls_R_factor_all 0.0747
_refine_ls_R_factor_gt 0.0594
_refine_ls_shift/su_max 0.000
_refine_ls_shift/su_mean 0.000
_refine_ls_structure_factor_coef Fsqd
_refine_ls_weighting_details 'w=1/[\s^2^(Fo^2^)+40.9214P] where P=(Fo^2^+2Fc^2^)/3'
_refine_ls_weighting_scheme calc
_refine_ls_wR_factor_gt 0.1114
_refine_ls_wR_factor_ref 0.1147
_reflns_Friedel_coverage 0.000
_reflns_Friedel_fraction_full .
_reflns_Friedel_fraction_max .
_reflns_number_gt 7213
_reflns_number_total 8492
_reflns_threshold_expression 'I > 2\s(I)'
_cod_data_source_file Complex3_CIF.cif
_cod_data_source_block s1
_cod_original_cell_volume 3516.1(6)
_cod_database_code 1556428
_shelx_space_group_comment
; 
The symmetry employed for this shelxl refinement is uniquely defined 
by the following loop, which should always be used as a source of 
symmetry information in preference to the above space-group names. 
They are only intended as comments. 
;
_shelx_estimated_absorpt_t_max 0.813
_shelx_estimated_absorpt_t_min 0.672

loop_
_space_group_symop_operation_xyz
'x, y, z'
'-x, y+1/2, -z+1/2'
'-x, -y, -z'
'x, -y-1/2, z-1/2'

loop_
_atom_site_label
_atom_site_type_symbol
_atom_site_fract_x
_atom_site_fract_y
_atom_site_fract_z
_atom_site_U_iso_or_equiv
_atom_site_adp_type
_atom_site_occupancy
_atom_site_site_symmetry_order
_atom_site_calc_flag
_atom_site_refinement_flags_posn
_atom_site_refinement_flags_adp
_atom_site_refinement_flags_occupancy
_atom_site_disorder_assembly
_atom_site_disorder_group
Th1 Th 0.13196(3) 0.11477(2) 0.83905(3) 0.01266(8) Uani 1 1 d . . . . .
C13 C 0.2959(8) 0.1475(2) 0.6964(8) 0.0175(16) Uani 1 1 d . . . . .
C12 C 0.3805(7) 0.1169(2) 0.7678(7) 0.0184(15) Uani 1 1 d . . . . .
C8 C -0.1150(8) 0.1133(3) 1.0451(9) 0.0268(18) Uani 1 1 d . . . . .
H8A H -0.068548 0.133049 1.110180 0.040 Uiso 1 1 calc GR . . . .
H8B H -0.175396 0.096894 1.079782 0.040 Uiso 1 1 calc GR . . . .
H8C H -0.171354 0.126546 0.965667 0.040 Uiso 1 1 calc GR . . . .
C11 C 0.3188(8) 0.0806(2) 0.7176(8) 0.0180(16) Uani 1 1 d . . . . .
C15 C 0.1962(8) 0.0887(2) 0.6122(8) 0.0166(16) Uani 1 1 d . . . . .
C5 C 0.1980(8) 0.0559(2) 1.0332(8) 0.0189(16) Uani 1 1 d . . . . .
C14 C 0.1808(8) 0.1306(2) 0.5983(8) 0.0175(16) Uani 1 1 d . . . . .
N2 N 0.0166(6) 0.17502(18) 0.8333(6) 0.0135(12) Uani 1 1 d . . . . .
C28 C 0.1327(8) 0.2288(2) 0.9744(8) 0.0242(18) Uani 1 1 d . . . . .
H28A H 0.151739 0.211049 1.049491 0.036 Uiso 1 1 calc GR . . . .
H28B H 0.122491 0.255761 1.002427 0.036 Uiso 1 1 calc GR . . . .
H28C H 0.210048 0.227678 0.937380 0.036 Uiso 1 1 calc GR . . . .
C29 C -0.1223(9) 0.2188(2) 0.9296(8) 0.0230(18) Uani 1 1 d . . . . .
H29A H -0.207680 0.209052 0.865789 0.034 Uiso 1 1 calc GR . . . .
H29B H -0.135546 0.246215 0.951192 0.034 Uiso 1 1 calc GR . . . .
H29C H -0.101149 0.202686 1.008728 0.034 Uiso 1 1 calc GR . . . .
C19 C 0.0771(8) 0.1533(2) 0.4939(8) 0.0206(16) Uani 1 1 d . . . . .
H19A H 0.003922 0.135543 0.443495 0.031 Uiso 1 1 calc GR . . . .
H19B H 0.123896 0.165443 0.436098 0.031 Uiso 1 1 calc GR . . . .
H19C H 0.035523 0.173939 0.533774 0.031 Uiso 1 1 calc GR . . . .
C7 C -0.1766(8) 0.0474(3) 0.8270(9) 0.0270(19) Uani 1 1 d . . . . .
H7A H -0.228725 0.071106 0.789115 0.041 Uiso 1 1 calc GR . . . .
H7B H -0.226901 0.033238 0.877879 0.041 Uiso 1 1 calc GR . . . .
H7C H -0.166702 0.030356 0.756994 0.041 Uiso 1 1 calc GR . . . .
C1 C 0.0935(8) 0.0388(2) 0.9263(8) 0.0194(16) Uani 1 1 d . . . . .
C3 C -0.0078(8) 0.0880(2) 1.0141(8) 0.0184(16) Uani 1 1 d . . . . .
C2 C -0.0342(8) 0.0589(2) 0.9146(8) 0.0197(16) Uani 1 1 d . . . . .
C27 C -0.0012(8) 0.2162(2) 0.8719(8) 0.0186(16) Uani 1 1 d . . . . .
C16 C 0.3885(8) 0.0413(2) 0.7526(8) 0.0222(17) Uani 1 1 d . . . . .
H16A H 0.423278 0.038641 0.847592 0.033 Uiso 1 1 calc GR . . . .
H16B H 0.466472 0.039220 0.716603 0.033 Uiso 1 1 calc GR . . . .
H16C H 0.321074 0.020271 0.716314 0.033 Uiso 1 1 calc GR . . . .
C20 C 0.1103(8) 0.0582(2) 0.5204(8) 0.0193(16) Uani 1 1 d . . . . .
H20A H 0.171581 0.041684 0.487234 0.029 Uiso 1 1 calc GR . . . .
H20B H 0.042209 0.071380 0.447392 0.029 Uiso 1 1 calc GR . . . .
H20C H 0.061356 0.041765 0.567033 0.029 Uiso 1 1 calc GR . . . .
C4 C 0.1354(8) 0.0863(2) 1.0869(7) 0.0178(16) Uani 1 1 d . . . . .
C18 C 0.3313(8) 0.1909(2) 0.7102(8) 0.0216(17) Uani 1 1 d . . . . .
H18A H 0.245185 0.206349 0.683993 0.032 Uiso 1 1 calc GR . . . .
H18B H 0.388566 0.197618 0.654481 0.032 Uiso 1 1 calc GR . . . .
H18C H 0.383046 0.196689 0.801234 0.032 Uiso 1 1 calc GR . . . .
C17 C 0.5231(8) 0.1208(3) 0.8648(8) 0.0233(18) Uani 1 1 d . . . . .
H17A H 0.536447 0.147799 0.898320 0.035 Uiso 1 1 calc GR . . . .
H17B H 0.593745 0.114717 0.822213 0.035 Uiso 1 1 calc GR . . . .
H17C H 0.532231 0.102454 0.937037 0.035 Uiso 1 1 calc GR . . . .
C30 C -0.0276(9) 0.2432(2) 0.7534(8) 0.0234(18) Uani 1 1 d . . . . .
H30A H 0.053042 0.242508 0.720850 0.035 Uiso 1 1 calc GR . . . .
H30B H -0.042211 0.270208 0.778535 0.035 Uiso 1 1 calc GR . . . .
H30C H -0.110650 0.234254 0.684897 0.035 Uiso 1 1 calc GR . . . .
C6 C 0.1058(9) 0.0028(2) 0.8493(8) 0.0251(18) Uani 1 1 d . . . . .
H6A H 0.067765 0.008438 0.755975 0.038 Uiso 1 1 calc GR . . . .
H6B H 0.053519 -0.018949 0.871990 0.038 Uiso 1 1 calc GR . . . .
H6C H 0.204065 -0.004680 0.869863 0.038 Uiso 1 1 calc GR . . . .
C10 C 0.3488(8) 0.0430(3) 1.0896(9) 0.0271(19) Uani 1 1 d . . . . .
H10A H 0.366287 0.020373 1.040440 0.041 Uiso 1 1 calc GR . . . .
H10B H 0.366946 0.035544 1.181159 0.041 Uiso 1 1 calc GR . . . .
H10C H 0.410369 0.064739 1.083725 0.041 Uiso 1 1 calc GR . . . .
C9 C 0.2019(9) 0.1079(3) 1.2116(8) 0.0274(19) Uani 1 1 d . . . . .
H9A H 0.303458 0.106255 1.233335 0.041 Uiso 1 1 calc GR . . . .
H9B H 0.172435 0.096056 1.281790 0.041 Uiso 1 1 calc GR . . . .
H9C H 0.173189 0.135600 1.201389 0.041 Uiso 1 1 calc GR . . . .
P1 P -0.2490(2) 0.16436(6) 0.6537(2) 0.0184(4) Uani 1 1 d . . . . .
N1 N 0.4192(6) 0.16697(19) 1.0999(6) 0.0175(13) Uani 1 1 d . . . . .
C26 C -0.0807(7) 0.1534(2) 0.7427(7) 0.0133(14) Uani 1 1 d . . . . .
C21 C 0.3283(8) 0.1525(2) 1.0205(7) 0.0180(16) Uani 1 1 d . . . . .
C32 C -0.4464(8) 0.1076(2) 0.5362(7) 0.0192(16) Uani 1 1 d . . . . .
H32 H -0.508758 0.125517 0.556999 0.023 Uiso 1 1 calc R . . A .
C36 C -0.2200(8) 0.0913(2) 0.5302(7) 0.0197(16) Uani 1 1 d . . . . .
H36 H -0.124124 0.097509 0.548085 0.024 Uiso 1 1 calc R . . B .
C22 C 0.5327(8) 0.1871(3) 1.1998(8) 0.0234(18) Uani 1 1 d . . . . .
C33 C -0.4980(9) 0.0726(3) 0.4778(8) 0.0253(18) Uani 1 1 d . . . . .
H33 H -0.593708 0.066365 0.461118 0.030 Uiso 1 1 calc R . . . .
C35 C -0.2706(9) 0.0560(3) 0.4691(9) 0.0267(19) Uani 1 1 d . . . . .
H35 H -0.209763 0.038261 0.445121 0.032 Uiso 1 1 calc R . . . .
C25 C 0.6522(9) 0.1581(3) 1.2478(9) 0.038(2) Uani 1 1 d . . . . .
H25A H 0.618651 0.134203 1.279509 0.056 Uiso 1 1 calc GR . . . .
H25B H 0.726449 0.170032 1.318824 0.056 Uiso 1 1 calc GR . . . .
H25C H 0.688621 0.151285 1.176040 0.056 Uiso 1 1 calc GR . . . .
C24 C 0.4749(10) 0.2001(3) 1.3089(9) 0.034(2) Uani 1 1 d . . . . .
H24A H 0.394600 0.217461 1.272958 0.051 Uiso 1 1 calc GR . . . .
H24B H 0.547216 0.214292 1.375623 0.051 Uiso 1 1 calc GR . . . .
H24C H 0.445716 0.176931 1.347975 0.051 Uiso 1 1 calc GR . . . .
C34 C -0.4107(9) 0.0466(3) 0.4433(8) 0.0277(19) Uani 1 1 d . . . . .
H34 H -0.445957 0.022398 0.402097 0.033 Uiso 1 1 calc R . . . .
C23 C 0.5737(10) 0.2230(3) 1.1310(11) 0.040(2) Uani 1 1 d . . . . .
H23A H 0.609736 0.213829 1.061347 0.060 Uiso 1 1 calc GR . . . .
H23B H 0.645664 0.238273 1.194427 0.060 Uiso 1 1 calc GR . . . .
H23C H 0.491552 0.239550 1.093758 0.060 Uiso 1 1 calc GR . . . .
C31 C -0.3084(8) 0.1179(2) 0.5659(7) 0.0188(15) Uani 1 1 d . . . C 2

loop_
_atom_site_aniso_label
_atom_site_aniso_U_11
_atom_site_aniso_U_22
_atom_site_aniso_U_33
_atom_site_aniso_U_23
_atom_site_aniso_U_13
_atom_site_aniso_U_12
Th1 0.01178(12) 0.01177(12) 0.01581(13) 0.00112(12) 0.00626(9) 0.00051(12)
C13 0.017(4) 0.017(4) 0.023(4) 0.002(3) 0.013(3) 0.001(3)
C12 0.014(3) 0.021(4) 0.022(4) -0.004(3) 0.010(3) 0.001(3)
C8 0.023(4) 0.026(4) 0.038(5) 0.005(4) 0.019(4) 0.001(4)
C11 0.019(4) 0.019(4) 0.018(4) 0.002(3) 0.008(3) 0.003(3)
C15 0.014(4) 0.016(4) 0.022(4) 0.000(3) 0.009(3) 0.001(3)
C5 0.021(4) 0.019(4) 0.019(4) 0.008(3) 0.010(3) 0.007(3)
C14 0.015(4) 0.018(4) 0.022(4) 0.004(3) 0.010(3) -0.001(3)
N2 0.013(3) 0.018(3) 0.009(3) -0.001(2) 0.002(2) 0.002(2)
C28 0.024(4) 0.018(4) 0.028(5) -0.006(3) 0.005(4) 0.002(3)
C29 0.027(4) 0.023(4) 0.021(4) 0.000(3) 0.011(4) 0.007(3)
C19 0.023(4) 0.020(4) 0.020(4) 0.003(3) 0.008(3) -0.002(3)
C7 0.019(4) 0.026(5) 0.033(5) 0.009(4) 0.004(4) -0.008(3)
C1 0.026(4) 0.017(4) 0.021(4) 0.004(3) 0.015(3) -0.003(3)
C3 0.018(4) 0.020(4) 0.021(4) 0.006(3) 0.011(3) -0.001(3)
C2 0.016(4) 0.021(4) 0.021(4) 0.006(3) 0.005(3) -0.006(3)
C27 0.022(4) 0.015(4) 0.018(4) -0.002(3) 0.005(3) 0.003(3)
C16 0.021(4) 0.019(4) 0.029(5) 0.000(3) 0.011(4) 0.003(3)
C20 0.021(4) 0.019(4) 0.021(4) -0.002(3) 0.011(3) 0.001(3)
C4 0.018(4) 0.021(4) 0.018(4) 0.004(3) 0.011(3) -0.001(3)
C18 0.020(4) 0.020(4) 0.028(5) 0.002(3) 0.012(4) -0.003(3)
C17 0.016(4) 0.031(5) 0.026(4) -0.003(4) 0.010(3) 0.000(3)
C30 0.029(4) 0.016(4) 0.027(5) 0.002(3) 0.010(4) 0.006(3)
C6 0.032(5) 0.021(4) 0.025(5) 0.000(3) 0.013(4) -0.001(3)
C10 0.019(4) 0.029(5) 0.034(5) 0.013(4) 0.008(4) 0.006(3)
C9 0.030(4) 0.036(5) 0.019(4) 0.003(4) 0.011(4) -0.003(4)
P1 0.0173(10) 0.0189(10) 0.0177(10) -0.0015(8) 0.0035(8) 0.0042(8)
N1 0.010(3) 0.021(3) 0.021(4) 0.002(3) 0.004(3) 0.002(3)
C26 0.015(3) 0.017(4) 0.007(3) 0.002(3) 0.001(3) 0.003(3)
C21 0.026(4) 0.020(4) 0.010(4) -0.001(3) 0.009(3) -0.002(3)
C32 0.017(4) 0.029(5) 0.015(4) 0.000(3) 0.010(3) 0.000(3)
C36 0.012(4) 0.028(4) 0.017(4) -0.002(3) 0.001(3) 0.001(3)
C22 0.013(4) 0.032(5) 0.020(4) -0.002(4) -0.002(3) 0.001(3)
C33 0.018(4) 0.035(5) 0.024(4) 0.000(4) 0.007(3) -0.004(4)
C35 0.027(4) 0.026(4) 0.031(5) -0.009(4) 0.014(4) 0.002(4)
C25 0.022(5) 0.053(6) 0.029(5) -0.008(5) -0.004(4) 0.011(4)
C24 0.030(5) 0.038(5) 0.033(5) -0.010(4) 0.006(4) 0.002(4)
C34 0.028(5) 0.035(5) 0.018(4) -0.010(4) 0.002(4) -0.007(4)
C23 0.033(5) 0.038(6) 0.051(6) -0.005(5) 0.014(5) -0.018(4)
C31 0.032(4) 0.017(4) 0.010(3) 0.001(3) 0.011(3) 0.004(3)

loop_
_atom_type_symbol
_atom_type_description
_atom_type_scat_dispersion_real
_atom_type_scat_dispersion_imag
_atom_type_scat_source
C C 0.0033 0.0016 'International Tables Vol C Tables 4.2.6.8 and 6.1.1.4'
H H 0.0000 0.0000 'International Tables Vol C Tables 4.2.6.8 and 6.1.1.4'
N N 0.0061 0.0033 'International Tables Vol C Tables 4.2.6.8 and 6.1.1.4'
P P 0.1023 0.0942 'International Tables Vol C Tables 4.2.6.8 and 6.1.1.4'
Th Th -7.2400 8.8979 'International Tables Vol C Tables 4.2.6.8 and 6.1.1.4'

loop_
_geom_angle_atom_site_label_1
_geom_angle_atom_site_label_2
_geom_angle_atom_site_label_3
_geom_angle
_geom_angle_site_symmetry_1
_geom_angle_site_symmetry_3
C13 Th1 C12 29.0(2) . .
C13 Th1 C11 47.7(2) . .
C13 Th1 C5 129.9(2) . .
C13 Th1 C14 29.3(2) . .
C13 Th1 C1 135.3(2) . .
C13 Th1 C3 171.6(2) . .
C13 Th1 C2 158.2(2) . .
C13 Th1 C4 144.3(2) . .
C12 Th1 C11 28.8(2) . .
C5 Th1 C12 101.0(2) . .
C5 Th1 C11 90.7(2) . .
C5 Th1 C14 138.1(2) . .
C5 Th1 C3 47.9(2) . .
C5 Th1 C4 29.2(2) . .
C14 Th1 C12 48.1(2) . .
C14 Th1 C11 48.2(2) . .
N2 Th1 C13 90.6(2) . .
N2 Th1 C12 116.3(2) . .
N2 Th1 C11 137.4(2) . .
N2 Th1 C5 129.8(2) . .
N2 Th1 C14 91.9(2) . .
N2 Th1 C1 133.7(2) . .
N2 Th1 C3 87.4(2) . .
N2 Th1 C2 105.2(2) . .
N2 Th1 C4 100.7(2) . .
N2 Th1 C26 33.0(2) . .
N2 Th1 C21 81.3(2) . .
C1 Th1 C12 109.7(2) . .
C1 Th1 C11 87.6(2) . .
C1 Th1 C5 29.3(2) . .
C1 Th1 C14 124.1(2) . .
C1 Th1 C3 48.2(2) . .
C1 Th1 C4 48.3(2) . .
C3 Th1 C12 148.2(2) . .
C3 Th1 C11 135.2(2) . .
C3 Th1 C14 158.9(2) . .
C3 Th1 C4 29.0(2) . .
C2 Th1 C12 138.5(2) . .
C2 Th1 C11 113.2(2) . .
C2 Th1 C5 48.2(2) . .
C2 Th1 C14 132.8(2) . .
C2 Th1 C1 29.4(2) . .
C2 Th1 C3 29.2(2) . .
C2 Th1 C4 48.1(2) . .
C4 Th1 C12 120.5(2) . .
C4 Th1 C11 118.4(2) . .
C4 Th1 C14 166.5(2) . .
C26 Th1 C13 98.1(2) . .
C26 Th1 C12 126.9(2) . .
C26 Th1 C11 129.6(2) . .
C26 Th1 C5 132.0(2) . .
C26 Th1 C14 83.4(2) . .
C26 Th1 C1 116.1(2) . .
C26 Th1 C3 84.6(2) . .
C26 Th1 C2 87.9(2) . .
C26 Th1 C4 109.8(2) . .
C26 Th1 C21 114.3(2) . .
C21 Th1 C13 77.3(2) . .
C21 Th1 C12 70.5(2) . .
C21 Th1 C11 95.0(2) . .
C21 Th1 C5 81.0(2) . .
C21 Th1 C14 106.5(2) . .
C21 Th1 C1 110.2(2) . .
C21 Th1 C3 94.3(2) . .
C21 Th1 C2 119.3(2) . .
C21 Th1 C4 71.2(2) . .
C12 C13 Th1 76.6(4) . .
C12 C13 C14 108.9(7) . .
C12 C13 C18 125.3(7) . .
C14 C13 Th1 76.4(4) . .
C14 C13 C18 125.3(7) . .
C18 C13 Th1 119.5(5) . .
C13 C12 Th1 74.4(4) . .
C13 C12 C17 127.1(7) . .
C11 C12 Th1 76.1(4) . .
C11 C12 C13 108.2(7) . .
C11 C12 C17 124.0(7) . .
C17 C12 Th1 123.4(5) . .
C12 C11 Th1 75.1(4) . .
C12 C11 C15 108.0(7) . .
C12 C11 C16 124.3(7) . .
C15 C11 Th1 75.7(4) . .
C15 C11 C16 126.6(7) . .
C16 C11 Th1 124.8(5) . .
C11 C15 Th1 75.3(4) . .
C11 C15 C14 108.4(7) . .
C11 C15 C20 124.9(7) . .
C14 C15 Th1 74.7(4) . .
C14 C15 C20 126.2(7) . .
C20 C15 Th1 122.6(5) . .
C1 C5 Th1 75.0(4) . .
C1 C5 C4 108.3(7) . .
C1 C5 C10 127.5(7) . .
C4 C5 Th1 75.7(4) . .
C4 C5 C10 124.1(8) . .
C10 C5 Th1 118.7(5) . .
C13 C14 Th1 74.3(4) . .
C13 C14 C15 106.5(7) . .
C13 C14 C19 124.9(7) . .
C15 C14 Th1 76.1(4) . .
C15 C14 C19 128.2(7) . .
C19 C14 Th1 120.6(5) . .
C27 N2 Th1 156.3(5) . .
C26 N2 Th1 78.0(4) . .
C26 N2 C27 125.7(6) . .
C5 C1 Th1 75.8(4) . .
C5 C1 C2 107.5(7) . .
C5 C1 C6 127.7(7) . .
C2 C1 Th1 75.2(4) . .
C2 C1 C6 124.3(7) . .
C6 C1 Th1 121.2(5) . .
C8 C3 Th1 120.3(5) . .
C2 C3 Th1 74.7(4) . .
C2 C3 C8 125.9(7) . .
C4 C3 Th1 75.6(4) . .
C4 C3 C8 125.6(8) . .
C4 C3 C2 108.3(7) . .
C7 C2 Th1 122.1(5) . .
C1 C2 Th1 75.4(4) . .
C1 C2 C7 126.2(8) . .
C3 C2 Th1 76.1(4) . .
C3 C2 C7 125.1(7) . .
C3 C2 C1 108.0(7) . .
N2 C27 C28 108.1(6) . .
N2 C27 C29 110.3(6) . .
N2 C27 C30 109.7(6) . .
C28 C27 C29 109.2(7) . .
C28 C27 C30 109.1(7) . .
C30 C27 C29 110.4(6) . .
C5 C4 Th1 75.1(4) . .
C5 C4 C9 126.1(7) . .
C3 C4 Th1 75.4(4) . .
C3 C4 C5 107.8(7) . .
C3 C4 C9 125.3(7) . .
C9 C4 Th1 123.6(5) . .
C26 P1 C31 102.3(4) . .
C21 N1 C22 177.6(8) . .
N2 C26 Th1 69.0(4) . .
N2 C26 P1 130.9(6) . .
P1 C26 Th1 159.7(4) . .
N1 C21 Th1 175.7(7) . .
C33 C32 C31 122.8(7) . .
C35 C36 C31 121.0(7) . .
N1 C22 C25 107.7(7) . .
N1 C22 C24 107.6(7) . .
N1 C22 C23 106.0(7) . .
C25 C22 C24 112.0(7) . .
C25 C22 C23 112.0(8) . .
C24 C22 C23 111.2(8) . .
C32 C33 C34 119.8(8) . .
C36 C35 C34 119.8(8) . .
C33 C34 C35 119.5(8) . .
C32 C31 P1 118.9(6) . .
C32 C31 C36 117.1(7) . .
C36 C31 P1 124.0(6) . .

loop_
_geom_bond_atom_site_label_1
_geom_bond_atom_site_label_2
_geom_bond_distance
_geom_bond_site_symmetry_2
Th1 C13 2.810(7) .
Th1 C12 2.838(7) .
Th1 C11 2.851(7) .
Th1 C5 2.824(7) .
Th1 C14 2.838(8) .
Th1 N2 2.346(6) .
Th1 C1 2.814(7) .
Th1 C3 2.829(7) .
Th1 C2 2.812(7) .
Th1 C4 2.831(7) .
Th1 C26 2.458(7) .
Th1 C21 2.650(8) .
C13 C12 1.415(11) .
C13 C14 1.429(11) .
C13 C18 1.511(10) .
C12 C11 1.413(11) .
C12 C17 1.502(10) .
C8 C3 1.498(11) .
C11 C15 1.426(11) .
C11 C16 1.503(11) .
C15 C14 1.436(11) .
C15 C20 1.509(11) .
C5 C1 1.424(11) .
C5 C4 1.425(11) .
C5 C10 1.518(11) .
C14 C19 1.495(11) .
N2 C27 1.487(9) .
N2 C26 1.367(9) .
C28 C27 1.521(11) .
C29 C27 1.533(11) .
C7 C2 1.509(11) .
C1 C2 1.428(11) .
C1 C6 1.507(11) .
C3 C2 1.422(11) .
C3 C4 1.418(11) .
C27 C30 1.528(11) .
C4 C9 1.498(11) .
P1 C26 1.714(7) .
P1 C31 1.845(8) .
N1 C21 1.154(10) .
N1 C22 1.477(10) .
C32 C33 1.371(11) .
C32 C31 1.374(11) .
C36 C35 1.388(11) .
C36 C31 1.404(10) .
C22 C25 1.520(12) .
C22 C24 1.530(12) .
C22 C23 1.547(13) .
C33 C34 1.377(12) .
C35 C34 1.390(12) .

loop_
_twin_individual_id
_twin_individual_mass_fraction_refined
1 0.906(3)
2 0.094(3)
